data_4031938
loop_
_publ_author_name
'Wrobel, Agnes Johanna'
'Lucchesi, Ralph'
'Wibbeling, Birgit'
'Daniliuc, Constantin-Gabriel'
'Fr\"ohlich, Roland'
'W\"urthwein, Ernst-Ulrich'

_publ_section_title
;
 1,3,5-Triazapentadienes by Nucleophilic Addition to 1,3- and
 1,4-Dinitriles-Sterically Constrained Examples by Incorporation into
 Cyclic Peripheries: Synthesis, Aggregation, and Photophysical Properties.
;
_journal_issue 7
_journal_name_full 'The Journal of organic chemistry'
_journal_page_first 2849
_journal_page_last 2863
_journal_paper_doi 10.1021/acs.joc.6b00126
_journal_volume 81
_journal_year 2016
_chemical_formula_sum 'C20 H23 N3'
_chemical_formula_weight 305.41
_chemical_name_systematic
; 
 ? 
;
_space_group_IT_number 14
_symmetry_cell_setting monoclinic
_symmetry_space_group_name_Hall '-P 2yn'
_symmetry_space_group_name_H-M 'P 1 21/n 1'
_atom_sites_solution_hydrogens geom
_atom_sites_solution_primary direct
_atom_sites_solution_secondary difmap
_audit_creation_method SHELXL-97
_cell_angle_alpha 90.00
_cell_angle_beta 106.7490(10)
_cell_angle_gamma 90.00
_cell_formula_units_Z 4
_cell_length_a 11.74710(10)
_cell_length_b 13.29100(10)
_cell_length_c 11.58740(10)
_cell_measurement_reflns_used 3179
_cell_measurement_temperature 223(2)
_cell_measurement_theta_max 68.25
_cell_measurement_theta_min 0.88
_cell_volume 1732.40(3)
_computing_cell_refinement 'Collect (Nonius B.V., 1998)'
_computing_data_collection 'Collect (Nonius B.V., 1998)'
_computing_data_reduction 'Denzo-SMN (Otwinowski & Minor, 1997)'
_computing_molecular_graphics 'XP (BrukerAXS, 2000)'
_computing_publication_material 'SHELXL-97 (Sheldrick, 1997)'
_computing_structure_refinement 'SHELXL-97 (Sheldrick, 1997)'
_computing_structure_solution 'SHELXS-97 (Sheldrick, 1990)'
_diffrn_ambient_temperature 223(2)
_diffrn_measured_fraction_theta_full 0.973
_diffrn_measured_fraction_theta_max 0.973
_diffrn_measurement_device_type 'Nonius KappaCCD APEXII'
_diffrn_measurement_method '\w and \f scans'
_diffrn_radiation_monochromator graphite
_diffrn_radiation_source 'fine-focus sealed tube'
_diffrn_radiation_type CuK\a
_diffrn_radiation_wavelength 1.54178
_diffrn_reflns_av_R_equivalents 0.039
_diffrn_reflns_av_sigmaI/netI 0.0242
_diffrn_reflns_limit_h_max 13
_diffrn_reflns_limit_h_min 0
_diffrn_reflns_limit_k_max 15
_diffrn_reflns_limit_k_min 0
_diffrn_reflns_limit_l_max 13
_diffrn_reflns_limit_l_min -13
_diffrn_reflns_number 12731
_diffrn_reflns_theta_full 67.52
_diffrn_reflns_theta_max 67.52
_diffrn_reflns_theta_min 5.15
_exptl_absorpt_coefficient_mu 0.538
_exptl_absorpt_correction_T_max 0.9582
_exptl_absorpt_correction_T_min 0.8339
_exptl_absorpt_correction_type multi-scan
_exptl_absorpt_process_details 'Denzo (Otwinowski, Borek, Majewski & Minor, 2003)'
_exptl_crystal_colour yellow
_exptl_crystal_density_diffrn 1.171
_exptl_crystal_density_method 'not measured'
_exptl_crystal_description plate
_exptl_crystal_F_000 656
_exptl_crystal_size_max 0.35
_exptl_crystal_size_mid 0.15
_exptl_crystal_size_min 0.08
_refine_diff_density_max 0.225
_refine_diff_density_min -0.195
_refine_diff_density_rms 0.040
_refine_ls_extinction_method none
_refine_ls_goodness_of_fit_ref 1.037
_refine_ls_hydrogen_treatment mixed
_refine_ls_matrix_type full
_refine_ls_number_parameters 219
_refine_ls_number_reflns 3030
_refine_ls_number_restraints 0
_refine_ls_restrained_S_all 1.037
_refine_ls_R_factor_all 0.0482
_refine_ls_R_factor_gt 0.0440
_refine_ls_shift/su_max 0.000
_refine_ls_shift/su_mean 0.000
_refine_ls_structure_factor_coef Fsqd
_refine_ls_weighting_details 'calc w=1/[\s^2^(Fo^2^)+(0.0570P)^2^+0.6132P] where P=(Fo^2^+2Fc^2^)/3'
_refine_ls_weighting_scheme calc
_refine_ls_wR_factor_gt 0.1111
_refine_ls_wR_factor_ref 0.1150
_reflns_number_gt 2749
_reflns_number_total 3030
_reflns_threshold_expression >2sigma(I)
_cod_data_source_file jo6b00126_si_007.cif
_cod_data_source_block wue4832
_cod_original_cell_volume 1732.40(2)
_cod_original_sg_symbol_H-M P21/n
_cod_database_code 4031938

loop_
_symmetry_equiv_pos_as_xyz
'x, y, z'
'-x+1/2, y+1/2, -z+1/2'
'-x, -y, -z'
'x-1/2, -y-1/2, z-1/2'

loop_
_atom_site_label
_atom_site_type_symbol
_atom_site_fract_x
_atom_site_fract_y
_atom_site_fract_z
_atom_site_U_iso_or_equiv
_atom_site_adp_type
_atom_site_occupancy
_atom_site_symmetry_multiplicity
_atom_site_calc_flag
_atom_site_refinement_flags
N1 N 0.54062(9) 0.12723(8) 0.58962(9) 0.0263(3) Uani 1 1 d .
N2 N 0.57458(11) 0.07957(10) 0.41556(11) 0.0335(3) Uani 1 1 d .
H2A H 0.5401(15) 0.0214(14) 0.4198(14) 0.038(4) Uiso 1 1 d .
H2B H 0.6042(15) 0.0865(13) 0.3562(16) 0.041(5) Uiso 1 1 d .
N3 N 0.50662(10) 0.18195(9) 0.76911(10) 0.0316(3) Uani 1 1 d .
C1 C 0.55895(11) 0.19240(10) 0.68626(11) 0.0256(3) Uani 1 1 d .
C2 C 0.58671(11) 0.14808(10) 0.50165(11) 0.0260(3) Uani 1 1 d .
C3 C 0.64770(12) 0.24620(10) 0.48525(12) 0.0292(3) Uani 1 1 d .
C4 C 0.68252(12) 0.30599(10) 0.60204(12) 0.0296(3) Uani 1 1 d .
C5 C 0.75284(14) 0.39222(11) 0.61274(14) 0.0399(4) Uani 1 1 d .
H5 H 0.7769 0.4143 0.5463 0.048 Uiso 1 1 calc R
C6 C 0.78753(14) 0.44536(12) 0.71948(15) 0.0437(4) Uani 1 1 d .
H6 H 0.8352 0.5030 0.7253 0.052 Uiso 1 1 calc R
C7 C 0.75243(13) 0.41413(12) 0.81800(14) 0.0405(4) Uani 1 1 d .
H7 H 0.7780 0.4493 0.8913 0.049 Uiso 1 1 calc R
C8 C 0.67988(12) 0.33124(11) 0.80784(13) 0.0342(3) Uani 1 1 d .
H8 H 0.6544 0.3108 0.8740 0.041 Uiso 1 1 calc R
C9 C 0.64372(11) 0.27723(10) 0.69989(12) 0.0275(3) Uani 1 1 d .
C10 C 0.75984(13) 0.22529(12) 0.44422(14) 0.0389(4) Uani 1 1 d .
H10A H 0.7358 0.1886 0.3677 0.047 Uiso 1 1 calc R
H10B H 0.7935 0.2898 0.4293 0.047 Uiso 1 1 calc R
C11 C 0.85613(15) 0.16553(16) 0.53336(17) 0.0569(5) Uani 1 1 d .
H11A H 0.8781 0.1995 0.6107 0.085 Uiso 1 1 calc R
H11B H 0.9252 0.1602 0.5038 0.085 Uiso 1 1 calc R
H11C H 0.8266 0.0987 0.5425 0.085 Uiso 1 1 calc R
C12 C 0.55858(14) 0.30797(12) 0.38516(13) 0.0407(4) Uani 1 1 d .
H12A H 0.5991 0.3686 0.3692 0.049 Uiso 1 1 calc R
H12B H 0.5368 0.2678 0.3111 0.049 Uiso 1 1 calc R
C13 C 0.44571(16) 0.33963(15) 0.41310(17) 0.0557(5) Uani 1 1 d .
H13A H 0.4041 0.2804 0.4285 0.084 Uiso 1 1 calc R
H13B H 0.3952 0.3761 0.3450 0.084 Uiso 1 1 calc R
H13C H 0.4655 0.3826 0.4837 0.084 Uiso 1 1 calc R
C14 C 0.41261(12) 0.11308(10) 0.75654(12) 0.0310(3) Uani 1 1 d .
C15 C 0.30394(13) 0.12646(11) 0.66956(14) 0.0377(3) Uani 1 1 d .
H15 H 0.2960 0.1765 0.6105 0.045 Uiso 1 1 calc R
C16 C 0.20715(14) 0.06644(13) 0.66933(16) 0.0471(4) Uani 1 1 d .
H16 H 0.1344 0.0771 0.6101 0.057 Uiso 1 1 calc R
C17 C 0.21500(16) -0.00870(13) 0.75404(17) 0.0493(5) Uani 1 1 d .
C18 C 0.32467(17) -0.02339(13) 0.83844(16) 0.0493(4) Uani 1 1 d .
H18 H 0.3334 -0.0754 0.8953 0.059 Uiso 1 1 calc R
C19 C 0.42162(15) 0.03701(12) 0.84068(13) 0.0402(4) Uani 1 1 d .
H19 H 0.4943 0.0262 0.9000 0.048 Uiso 1 1 calc R
C20 C 0.1076(2) -0.07008(17) 0.7569(2) 0.0764(7) Uani 1 1 d .
H20A H 0.1216 -0.1403 0.7427 0.115 Uiso 1 1 calc R
H20B H 0.0385 -0.0463 0.6947 0.115 Uiso 1 1 calc R
H20C H 0.0938 -0.0630 0.8351 0.115 Uiso 1 1 calc R

loop_
_atom_site_aniso_label
_atom_site_aniso_U_11
_atom_site_aniso_U_22
_atom_site_aniso_U_33
_atom_site_aniso_U_23
_atom_site_aniso_U_13
_atom_site_aniso_U_12
N1 0.0287(6) 0.0248(6) 0.0263(5) -0.0013(4) 0.0092(4) -0.0015(4)
N2 0.0447(7) 0.0301(7) 0.0311(6) -0.0068(5) 0.0193(6) -0.0099(5)
N3 0.0360(6) 0.0317(6) 0.0297(6) -0.0045(5) 0.0139(5) -0.0042(5)
C1 0.0267(6) 0.0239(7) 0.0254(6) 0.0012(5) 0.0063(5) 0.0025(5)
C2 0.0253(6) 0.0266(7) 0.0254(6) 0.0001(5) 0.0062(5) 0.0002(5)
C3 0.0338(7) 0.0277(7) 0.0270(7) 0.0000(5) 0.0105(5) -0.0045(5)
C4 0.0305(7) 0.0267(7) 0.0311(7) -0.0012(5) 0.0084(5) -0.0018(5)
C5 0.0449(8) 0.0350(8) 0.0426(8) -0.0037(7) 0.0169(7) -0.0122(7)
C6 0.0417(8) 0.0350(9) 0.0545(10) -0.0116(7) 0.0141(7) -0.0139(7)
C7 0.0374(8) 0.0403(9) 0.0415(8) -0.0159(7) 0.0076(6) -0.0068(6)
C8 0.0328(7) 0.0377(8) 0.0319(7) -0.0068(6) 0.0091(6) -0.0011(6)
C9 0.0248(6) 0.0272(7) 0.0295(7) -0.0018(5) 0.0063(5) 0.0019(5)
C10 0.0408(8) 0.0422(9) 0.0391(8) -0.0080(7) 0.0203(7) -0.0122(7)
C11 0.0376(9) 0.0701(13) 0.0630(11) -0.0117(10) 0.0146(8) 0.0027(8)
C12 0.0529(9) 0.0329(8) 0.0326(8) 0.0055(6) 0.0065(7) -0.0020(7)
C13 0.0480(10) 0.0509(11) 0.0603(11) 0.0100(9) 0.0027(8) 0.0097(8)
C14 0.0377(7) 0.0296(7) 0.0314(7) -0.0072(6) 0.0192(6) -0.0024(6)
C15 0.0390(8) 0.0353(8) 0.0421(8) -0.0039(6) 0.0171(7) -0.0012(6)
C16 0.0349(8) 0.0488(10) 0.0615(10) -0.0164(8) 0.0200(7) -0.0045(7)
C17 0.0544(10) 0.0423(9) 0.0661(11) -0.0220(8) 0.0412(9) -0.0163(8)
C18 0.0743(12) 0.0382(9) 0.0486(9) -0.0038(7) 0.0387(9) -0.0112(8)
C19 0.0508(9) 0.0406(9) 0.0340(8) -0.0016(6) 0.0197(7) -0.0038(7)
C20 0.0770(14) 0.0657(13) 0.1115(18) -0.0364(13) 0.0666(14) -0.0362(11)

loop_
_atom_type_symbol
_atom_type_description
_atom_type_scat_dispersion_real
_atom_type_scat_dispersion_imag
_atom_type_scat_source
C C 0.0181 0.0091 'International Tables Vol C Tables 4.2.6.8 and 6.1.1.4'
H H 0.0000 0.0000 'International Tables Vol C Tables 4.2.6.8 and 6.1.1.4'
N N 0.0311 0.0180 'International Tables Vol C Tables 4.2.6.8 and 6.1.1.4'

loop_
_geom_angle_atom_site_label_1
_geom_angle_atom_site_label_2
_geom_angle_atom_site_label_3
_geom_angle
C2 N1 C1 119.56(11)
C2 N2 H2A 120.8(11)
C2 N2 H2B 123.2(12)
H2A N2 H2B 115.9(16)
C1 N3 C14 121.41(11)
N3 C1 N1 122.67(12)
N3 C1 C9 116.93(12)
N1 C1 C9 120.39(11)
N1 C2 N2 117.34(12)
N1 C2 C3 126.15(12)
N2 C2 C3 116.43(12)
C4 C3 C2 110.58(11)
C4 C3 C10 109.43(11)
C2 C3 C10 110.87(11)
C4 C3 C12 109.80(11)
C2 C3 C12 107.75(11)
C10 C3 C12 108.38(12)
C9 C4 C5 118.50(13)
C9 C4 C3 120.95(12)
C5 C4 C3 120.55(12)
C6 C5 C4 120.91(14)
C6 C5 H5 119.5
C4 C5 H5 119.5
C5 C6 C7 120.29(14)
C5 C6 H6 119.9
C7 C6 H6 119.9
C8 C7 C6 119.57(14)
C8 C7 H7 120.2
C6 C7 H7 120.2
C7 C8 C9 120.56(14)
C7 C8 H8 119.7
C9 C8 H8 119.7
C4 C9 C8 120.09(13)
C4 C9 C1 119.33(12)
C8 C9 C1 120.50(12)
C11 C10 C3 114.70(13)
C11 C10 H10A 108.6
C3 C10 H10A 108.6
C11 C10 H10B 108.6
C3 C10 H10B 108.6
H10A C10 H10B 107.6
C10 C11 H11A 109.5
C10 C11 H11B 109.5
H11A C11 H11B 109.5
C10 C11 H11C 109.5
H11A C11 H11C 109.5
H11B C11 H11C 109.5
C13 C12 C3 115.52(13)
C13 C12 H12A 108.4
C3 C12 H12A 108.4
C13 C12 H12B 108.4
C3 C12 H12B 108.4
H12A C12 H12B 107.5
C12 C13 H13A 109.5
C12 C13 H13B 109.5
H13A C13 H13B 109.5
C12 C13 H13C 109.5
H13A C13 H13C 109.5
H13B C13 H13C 109.5
C19 C14 C15 118.07(13)
C19 C14 N3 120.13(13)
C15 C14 N3 121.33(13)
C16 C15 C14 120.53(15)
C16 C15 H15 119.7
C14 C15 H15 119.7
C17 C16 C15 121.73(16)
C17 C16 H16 119.1
C15 C16 H16 119.1
C16 C17 C18 117.35(14)
C16 C17 C20 121.31(19)
C18 C17 C20 121.31(19)
C19 C18 C17 121.45(16)
C19 C18 H18 119.3
C17 C18 H18 119.3
C14 C19 C18 120.83(15)
C14 C19 H19 119.6
C18 C19 H19 119.6
C17 C20 H20A 109.5
C17 C20 H20B 109.5
H20A C20 H20B 109.5
C17 C20 H20C 109.5
H20A C20 H20C 109.5
H20B C20 H20C 109.5

loop_
_geom_bond_atom_site_label_1
_geom_bond_atom_site_label_2
_geom_bond_distance
N1 C2 1.3142(17)
N1 C1 1.3825(16)
N2 C2 1.3277(18)
N2 H2A 0.881(19)
N2 H2B 0.861(19)
N3 C1 1.2880(17)
N3 C14 1.4092(18)
C1 C9 1.4823(18)
C2 C3 1.5260(18)
C3 C4 1.5203(18)
C3 C10 1.5491(19)
C3 C12 1.5541(19)
C4 C9 1.3919(19)
C4 C5 1.397(2)
C5 C6 1.380(2)
C5 H5 0.9400
C6 C7 1.384(2)
C6 H6 0.9400
C7 C8 1.377(2)
C7 H7 0.9400
C8 C9 1.3979(19)
C8 H8 0.9400
C10 C11 1.518(2)
C10 H10A 0.9800
C10 H10B 0.9800
C11 H11A 0.9700
C11 H11B 0.9700
C11 H11C 0.9700
C12 C13 1.512(3)
C12 H12A 0.9800
C12 H12B 0.9800
C13 H13A 0.9700
C13 H13B 0.9700
C13 H13C 0.9700
C14 C19 1.387(2)
C14 C15 1.391(2)
C15 C16 1.388(2)
C15 H15 0.9400
C16 C17 1.385(3)
C16 H16 0.9400
C17 C18 1.388(3)
C17 C20 1.511(2)
C18 C19 1.388(2)
C18 H18 0.9400
C19 H19 0.9400
C20 H20A 0.9700
C20 H20B 0.9700
C20 H20C 0.9700

loop_
_geom_hbond_atom_site_label_D
_geom_hbond_atom_site_label_H
_geom_hbond_atom_site_label_A
_geom_hbond_distance_DH
_geom_hbond_distance_HA
_geom_hbond_distance_DA
_geom_hbond_angle_DHA
_geom_hbond_site_symmetry_A
N2 H2A N1 0.881(19) 2.18(2) 3.0566(17) 173.2(15) 3_656

loop_
_geom_torsion_atom_site_label_1
_geom_torsion_atom_site_label_2
_geom_torsion_atom_site_label_3
_geom_torsion_atom_site_label_4
_geom_torsion
C14 N3 C1 N1 -10.5(2)
C14 N3 C1 C9 170.95(12)
C2 N1 C1 N3 172.75(12)
C2 N1 C1 C9 -8.77(17)
C1 N1 C2 N2 174.88(11)
C1 N1 C2 C3 -8.48(19)
N1 C2 C3 C4 17.16(18)
N2 C2 C3 C4 -166.17(12)
N1 C2 C3 C10 138.72(13)
N2 C2 C3 C10 -44.61(16)
N1 C2 C3 C12 -102.84(15)
N2 C2 C3 C12 73.83(15)
C2 C3 C4 C9 -9.18(17)
C10 C3 C4 C9 -131.58(14)
C12 C3 C4 C9 109.59(14)
C2 C3 C4 C5 171.85(12)
C10 C3 C4 C5 49.45(17)
C12 C3 C4 C5 -69.38(17)
C9 C4 C5 C6 2.8(2)
C3 C4 C5 C6 -178.22(14)
C4 C5 C6 C7 -0.3(3)
C5 C6 C7 C8 -1.8(2)
C6 C7 C8 C9 1.5(2)
C5 C4 C9 C8 -3.1(2)
C3 C4 C9 C8 177.89(12)
C5 C4 C9 C1 173.68(12)
C3 C4 C9 C1 -5.31(19)
C7 C8 C9 C4 1.0(2)
C7 C8 C9 C1 -175.72(13)
N3 C1 C9 C4 -165.82(12)
N1 C1 C9 C4 15.61(18)
N3 C1 C9 C8 10.96(18)
N1 C1 C9 C8 -167.61(12)
C4 C3 C10 C11 60.05(17)
C2 C3 C10 C11 -62.17(16)
C12 C3 C10 C11 179.76(13)
C4 C3 C12 C13 -57.65(17)
C2 C3 C12 C13 62.84(16)
C10 C3 C12 C13 -177.12(14)
C1 N3 C14 C19 121.41(15)
C1 N3 C14 C15 -66.61(18)
C19 C14 C15 C16 1.4(2)
N3 C14 C15 C16 -170.77(13)
C14 C15 C16 C17 -0.5(2)
C15 C16 C17 C18 -1.3(2)
C15 C16 C17 C20 176.86(15)
C16 C17 C18 C19 2.2(2)
C20 C17 C18 C19 -175.94(15)
C15 C14 C19 C18 -0.5(2)
N3 C14 C19 C18 171.78(13)
C17 C18 C19 C14 -1.4(2)
